data_7717672
loop_
_publ_author_name
'Jana, Manish'
'Hall, Michael B.'
'Darensbourg, Marcetta Y.'

_publ_section_title
;
 A sulfur-templated Ni-Ni' coordination polymer that relies on a
 polarizable nickel nitrosyl hub.
;
_journal_name_full 'Dalton transactions (Cambridge, England : 2003)'
_journal_paper_doi 10.1039/d4dt03174a
_journal_year 2024
_chemical_absolute_configuration unk
_chemical_formula_moiety 'C21 H28 N6 Ni2 O S2, C2 H3 N'
_chemical_formula_sum 'C23 H31 N7 Ni2 O S2'
_chemical_formula_weight 603.09
_chemical_name_systematic Ni_Dadt_Bz_Ni_NO_N3_MeCN
_chemical_properties_physical
Air-sensitive,Moisture-sensitive,Hygroscopic,Heat-sensitive,Oxygen-sensitive,Photo-sensitive
_space_group_crystal_system monoclinic
_space_group_IT_number 4
_space_group_name_Hall 'P 2yb'
_space_group_name_H-M_alt 'P 1 21 1'
_atom_sites_solution_hydrogens geom
_atom_sites_solution_primary dual
_audit_creation_date 2024-07-08
_audit_creation_method
;
Olex2 1.5
(compiled 2024.02.16 svn.r378c4104 for OlexSys, GUI svn.r6928)
;
_audit_update_record
;
2024-07-08 deposited with the CCDC.	2024-12-12 downloaded from the CCDC.
;
_cell_angle_alpha 90
_cell_angle_beta 116.6500(10)
_cell_angle_gamma 90
_cell_formula_units_Z 2
_cell_length_a 12.1749(3)
_cell_length_b 8.9892(2)
_cell_length_c 13.4302(3)
_cell_measurement_reflns_used 9656
_cell_measurement_temperature 110.00
_cell_measurement_theta_max 71.163
_cell_measurement_theta_min 3.683
_cell_volume 1313.69(5)
_computing_cell_refinement 'SAINT V8.38A (Bruker, 2018)'
_computing_data_reduction 'SAINT V8.38A (Bruker, 2018)'
_computing_molecular_graphics 'Olex2 1.5 (Dolomanov et al., 2009)'
_computing_publication_material 'Olex2 1.5 (Dolomanov et al., 2009)'
_computing_structure_refinement 'SHELXL 2018/3 (Sheldrick, 2015)'
_computing_structure_solution 'SHELXT 2018/2 (Sheldrick, 2018)'
_diffrn_ambient_temperature 110.00
_diffrn_measured_fraction_theta_full 1.000
_diffrn_measured_fraction_theta_max 0.999
_diffrn_measurement_device_type 'Bruker APEX-II CCD'
_diffrn_measurement_method '\f and \w scans'
_diffrn_radiation_type CuK\a
_diffrn_radiation_wavelength 1.54178
_diffrn_reflns_av_R_equivalents 0.0534
_diffrn_reflns_av_unetI/netI 0.0303
_diffrn_reflns_Laue_measured_fraction_full 1.000
_diffrn_reflns_Laue_measured_fraction_max 0.999
_diffrn_reflns_limit_h_max 14
_diffrn_reflns_limit_h_min -14
_diffrn_reflns_limit_k_max 11
_diffrn_reflns_limit_k_min -11
_diffrn_reflns_limit_l_max 16
_diffrn_reflns_limit_l_min -16
_diffrn_reflns_number 39447
_diffrn_reflns_point_group_measured_fraction_full 1.000
_diffrn_reflns_point_group_measured_fraction_max 0.998
_diffrn_reflns_theta_full 67.679
_diffrn_reflns_theta_max 71.269
_diffrn_reflns_theta_min 3.682
_diffrn_source_current 1.0
_diffrn_source_power 0.05
_diffrn_source_voltage 50.0
_diffrn_standards_number 0
_exptl_absorpt_coefficient_mu 3.511
_exptl_absorpt_correction_T_max 0.7534
_exptl_absorpt_correction_T_min 0.6006
_exptl_absorpt_correction_type multi-scan
_exptl_absorpt_process_details
;
SADABS-2016/2 (Bruker,2016/2) was used for absorption correction.
wR2(int) was 0.0839 before and 0.0652 after correction.
The Ratio of minimum to maximum transmission is 0.7972.
The \l/2 correction factor is Not present.
;
_exptl_crystal_colour 'metallic dark brown'
_exptl_crystal_colour_lustre metallic
_exptl_crystal_colour_modifier dark
_exptl_crystal_colour_primary brown
_exptl_crystal_density_diffrn 1.525
_exptl_crystal_description block
_exptl_crystal_F_000 628
_exptl_crystal_recrystallization_method 'Re-crystallisation from solvent: MeCN Ether'
_exptl_crystal_size_max 0.2
_exptl_crystal_size_mid 0.2
_exptl_crystal_size_min 0.1
_refine_diff_density_max 0.920
_refine_diff_density_min -0.260
_refine_diff_density_rms 0.066
_refine_ls_abs_structure_details
;
 Refined as an inversion twin.
;
_refine_ls_abs_structure_Flack 0.01(2)
_refine_ls_extinction_method none
_refine_ls_goodness_of_fit_ref 1.042
_refine_ls_hydrogen_treatment constr
_refine_ls_matrix_type full
_refine_ls_number_parameters 318
_refine_ls_number_reflns 5076
_refine_ls_number_restraints 1
_refine_ls_restrained_S_all 1.041
_refine_ls_R_factor_all 0.0304
_refine_ls_R_factor_gt 0.0285
_refine_ls_shift/su_max 0.000
_refine_ls_shift/su_mean 0.000
_refine_ls_structure_factor_coef Fsqd
_refine_ls_weighting_details 'w=1/[\s^2^(Fo^2^)+(0.0429P)^2^+0.5282P] where P=(Fo^2^+2Fc^2^)/3'
_refine_ls_weighting_scheme calc
_refine_ls_wR_factor_gt 0.0717
_refine_ls_wR_factor_ref 0.0725
_reflns_Friedel_coverage 0.872
_reflns_Friedel_fraction_full 1.000
_reflns_Friedel_fraction_max 0.997
_reflns_number_gt 4861
_reflns_number_total 5076
_reflns_threshold_expression 'I > 2\s(I)'
_cod_data_source_file d4dt03174a2.cif
_cod_data_source_block mj_ni_ni_n3_0maa
_cod_original_cell_volume 1313.68(5)
_cod_database_code 7717672
_shelx_shelxl_version_number 2018/3
_shelx_space_group_comment
;
The symmetry employed for this shelxl refinement is uniquely defined
by the following loop, which should always be used as a source of
symmetry information in preference to the above space-group names.
They are only intended as comments.
;
_shelx_estimated_absorpt_t_max 0.720
_shelx_estimated_absorpt_t_min 0.540
_olex2_refinement_description
;
1. Twinned data refinement
 Scales: 0.99(2)
 0.01(2)
2. Fixed Uiso
 At 1.2 times of:
  All C(H) groups, All C(H,H) groups
 At 1.5 times of:
  All C(H,H,H) groups
3.a Secondary CH2 refined with riding coordinates:
 C3(H3A,H3B), C12(H12A,H12B), C20(H20A,H20B), C13(H13A,H13B), C2(H2A,H2B),
 C10(H10A,H10B), C11(H11A,H11B), C1(H1A,H1B), C21(H21A,H21B)
3.b Aromatic/amide H refined with riding coordinates:
 C9(H9), C8(H8), C5(H5), C15(H15), C7(H7), C6(H6), C19(H19), C16(H16),
 C17(H17), C18(H18)
3.c Idealised Me refined as rotating group:
 C22(H22A,H22B,H22C)
;
_olex2_submission_special_instructions 'No special instructions were received'

loop_
_space_group_symop_operation_xyz
'x, y, z'
'-x, y+1/2, -z'

loop_
_atom_site_label
_atom_site_type_symbol
_atom_site_fract_x
_atom_site_fract_y
_atom_site_fract_z
_atom_site_U_iso_or_equiv
_atom_site_adp_type
_atom_site_occupancy
_atom_site_site_symmetry_order
_atom_site_calc_flag
_atom_site_refinement_flags_posn
_atom_site_refinement_flags_adp
_atom_site_refinement_flags_occupancy
_atom_site_disorder_assembly
_atom_site_disorder_group
Ni1 Ni 0.85537(5) 0.76404(6) 0.46674(4) 0.01403(14) Uani 1 1 d . . . . .
Ni2 Ni 0.88588(6) 0.38919(6) 0.54748(5) 0.01888(15) Uani 1 1 d . . . . .
S1 S 0.98289(8) 0.61844(9) 0.59587(7) 0.01730(18) Uani 1 1 d . . . . .
S2 S 0.96314(8) 0.70644(9) 0.38114(7) 0.01829(18) Uani 1 1 d . . . . .
O1 O 0.7856(3) 0.3830(4) 0.3147(2) 0.0343(7) Uani 1 1 d . . . . .
N1 N 0.7916(3) 0.8304(3) 0.5730(2) 0.0151(6) Uani 1 1 d . . . . .
N2 N 0.7270(3) 0.8559(3) 0.3260(2) 0.0170(6) Uani 1 1 d . . . . .
N5 N 0.7283(3) 0.3272(4) 0.6482(3) 0.0247(7) Uani 1 1 d . . . . .
N3 N 0.8092(3) 0.3771(4) 0.4099(3) 0.0231(6) Uani 1 1 d . . . . .
N4 N 0.8294(3) 0.3674(4) 0.6674(3) 0.0269(7) Uani 1 1 d . . . . .
C4 C 0.6592(3) 0.7564(4) 0.6690(3) 0.0214(7) Uani 1 1 d . . . . .
N6 N 0.6321(3) 0.2873(5) 0.6356(3) 0.0344(8) Uani 1 1 d . . . . .
C3 C 0.6985(3) 0.7221(4) 0.5786(3) 0.0163(7) Uani 1 1 d . . . . .
H3A H 0.734102 0.620807 0.591328 0.020 Uiso 1 1 calc R U . . .
H3B H 0.624589 0.721877 0.505606 0.020 Uiso 1 1 calc R U . . .
C12 C 0.6772(3) 1.0016(4) 0.3405(3) 0.0188(7) Uani 1 1 d . . . . .
H12A H 0.606414 1.028522 0.269071 0.023 Uiso 1 1 calc R U . . .
H12B H 0.741176 1.078487 0.356848 0.023 Uiso 1 1 calc R U . . .
C20 C 0.7753(3) 0.8812(4) 0.2420(3) 0.0201(7) Uani 1 1 d . . . . .
H20A H 0.823483 0.974638 0.260455 0.024 Uiso 1 1 calc R U . . .
H20B H 0.705162 0.893225 0.167219 0.024 Uiso 1 1 calc R U . . .
C13 C 0.6305(3) 0.7356(4) 0.2859(3) 0.0191(7) Uani 1 1 d . . . . .
H13A H 0.672693 0.638842 0.294788 0.023 Uiso 1 1 calc R U . . .
H13B H 0.590406 0.734480 0.335756 0.023 Uiso 1 1 calc R U . . .
C14 C 0.5311(3) 0.7456(4) 0.1676(3) 0.0232(8) Uani 1 1 d . . . . .
C2 C 0.9028(3) 0.8393(4) 0.6836(3) 0.0195(7) Uani 1 1 d . . . . .
H2A H 0.877565 0.870096 0.741049 0.023 Uiso 1 1 calc R U . . .
H2B H 0.959394 0.915971 0.680125 0.023 Uiso 1 1 calc R U . . .
C9 C 0.5629(3) 0.8550(4) 0.6479(3) 0.0244(8) Uani 1 1 d . . . . .
H9 H 0.520166 0.898600 0.576152 0.029 Uiso 1 1 calc R U . . .
C10 C 0.7401(3) 0.9855(4) 0.5473(3) 0.0175(7) Uani 1 1 d . . . . .
H10A H 0.807339 1.054875 0.556955 0.021 Uiso 1 1 calc R U . . .
H10B H 0.710238 1.013418 0.602238 0.021 Uiso 1 1 calc R U . . .
C11 C 0.6360(3) 1.0061(4) 0.4312(3) 0.0195(7) Uani 1 1 d . . . . .
H11A H 0.574189 0.926919 0.416942 0.023 Uiso 1 1 calc R U . . .
H11B H 0.595629 1.102857 0.427751 0.023 Uiso 1 1 calc R U . . .
C8 C 0.5291(4) 0.8898(5) 0.7312(4) 0.0334(9) Uani 1 1 d . . . . .
H8 H 0.463061 0.956784 0.715962 0.040 Uiso 1 1 calc R U . . .
C5 C 0.7155(4) 0.6888(5) 0.7725(4) 0.0313(9) Uani 1 1 d . . . . .
H5 H 0.777611 0.616412 0.786619 0.038 Uiso 1 1 calc R U . . .
C1 C 0.9698(3) 0.6917(4) 0.7168(3) 0.0221(7) Uani 1 1 d . . . . .
H1A H 0.923442 0.621308 0.740423 0.026 Uiso 1 1 calc R U . . .
H1B H 1.052477 0.705904 0.779680 0.026 Uiso 1 1 calc R U . . .
C21 C 0.8553(3) 0.7553(5) 0.2386(3) 0.0235(7) Uani 1 1 d . . . . .
H21A H 0.900750 0.786015 0.196679 0.028 Uiso 1 1 calc R U . . .
H21B H 0.803761 0.668154 0.200698 0.028 Uiso 1 1 calc R U . . .
C15 C 0.4293(4) 0.8359(5) 0.1386(4) 0.0346(10) Uani 1 1 d . . . . .
H15 H 0.420154 0.895230 0.192938 0.042 Uiso 1 1 calc R U . . .
C7 C 0.5908(5) 0.8278(5) 0.8361(4) 0.0401(12) Uani 1 1 d . . . . .
H7 H 0.570128 0.855725 0.893875 0.048 Uiso 1 1 calc R U . . .
C6 C 0.6824(5) 0.7252(6) 0.8564(4) 0.0413(11) Uani 1 1 d . . . . .
H6 H 0.723077 0.679209 0.927434 0.050 Uiso 1 1 calc R U . . .
C19 C 0.5393(4) 0.6536(6) 0.0873(4) 0.0365(11) Uani 1 1 d . . . . .
H19 H 0.608394 0.589976 0.108194 0.044 Uiso 1 1 calc R U . . .
C16 C 0.3395(5) 0.8378(6) 0.0263(5) 0.0493(14) Uani 1 1 d . . . . .
H16 H 0.270173 0.901492 0.003668 0.059 Uiso 1 1 calc R U . . .
C17 C 0.3526(5) 0.7462(7) -0.0512(4) 0.0481(14) Uani 1 1 d . . . . .
H17 H 0.292151 0.749120 -0.126725 0.058 Uiso 1 1 calc R U . . .
C18 C 0.4496(5) 0.6531(7) -0.0212(4) 0.0485(14) Uani 1 1 d . . . . .
H18 H 0.455625 0.588253 -0.074466 0.058 Uiso 1 1 calc R U . . .
C23 C 0.9671(6) 0.0549(7) 0.9389(5) 0.0595(15) Uani 1 1 d . . . . .
N7 N 1.0558(7) -0.0047(10) 0.9705(8) 0.125(3) Uani 1 1 d . . . . .
C22 C 0.8505(6) 0.1314(9) 0.8923(6) 0.0690(18) Uani 1 1 d . . . . .
H22A H 0.784357 0.060333 0.851638 0.103 Uiso 1 1 calc R U . . .
H22B H 0.850603 0.209166 0.841234 0.103 Uiso 1 1 calc R U . . .
H22C H 0.837361 0.176662 0.952513 0.103 Uiso 1 1 calc R U . . .

loop_
_atom_site_aniso_label
_atom_site_aniso_U_11
_atom_site_aniso_U_22
_atom_site_aniso_U_33
_atom_site_aniso_U_23
_atom_site_aniso_U_13
_atom_site_aniso_U_12
Ni1 0.0135(3) 0.0112(3) 0.0191(3) 0.0011(2) 0.0089(2) 0.0013(2)
Ni2 0.0192(3) 0.0155(3) 0.0243(3) 0.0009(2) 0.0119(3) 0.0003(2)
S1 0.0147(4) 0.0130(4) 0.0256(4) 0.0043(3) 0.0103(3) 0.0028(3)
S2 0.0195(4) 0.0143(4) 0.0267(4) -0.0007(3) 0.0154(3) 0.0002(3)
O1 0.0428(18) 0.0304(15) 0.0228(14) -0.0045(13) 0.0087(13) 0.0023(14)
N1 0.0149(14) 0.0117(13) 0.0194(14) 0.0012(11) 0.0083(12) 0.0002(11)
N2 0.0179(15) 0.0141(15) 0.0195(14) 0.0001(11) 0.0089(12) -0.0013(11)
N5 0.0320(19) 0.0174(15) 0.0331(18) 0.0023(13) 0.0222(15) 0.0062(14)
N3 0.0206(16) 0.0142(14) 0.0327(18) -0.0010(14) 0.0104(13) 0.0018(13)
N4 0.0342(19) 0.0188(16) 0.0371(18) -0.0004(14) 0.0243(15) -0.0011(15)
C4 0.0214(17) 0.0171(17) 0.0325(18) -0.0024(16) 0.0181(15) -0.0050(15)
N6 0.0282(19) 0.039(2) 0.043(2) 0.0004(17) 0.0218(16) 0.0006(16)
C3 0.0163(16) 0.0112(16) 0.0237(17) 0.0012(13) 0.0109(14) -0.0006(12)
C12 0.0179(17) 0.0136(16) 0.0225(17) 0.0033(14) 0.0068(14) 0.0005(13)
C20 0.0203(18) 0.0195(17) 0.0196(16) 0.0011(15) 0.0081(14) -0.0051(15)
C13 0.0195(17) 0.0150(18) 0.0227(16) -0.0017(13) 0.0094(14) -0.0049(13)
C14 0.0214(18) 0.025(2) 0.0221(17) 0.0003(15) 0.0087(14) -0.0089(15)
C2 0.0201(18) 0.0196(18) 0.0189(17) -0.0020(13) 0.0088(15) -0.0039(14)
C9 0.0228(19) 0.021(2) 0.035(2) -0.0028(16) 0.0177(17) -0.0010(15)
C10 0.0191(17) 0.0089(16) 0.0267(18) -0.0011(13) 0.0123(15) -0.0004(13)
C11 0.0180(16) 0.0130(16) 0.0279(19) 0.0003(14) 0.0106(15) 0.0028(13)
C8 0.036(2) 0.0220(19) 0.058(3) -0.003(2) 0.036(2) 0.0007(18)
C5 0.039(2) 0.029(2) 0.037(2) 0.0051(19) 0.027(2) 0.0048(19)
C1 0.0216(18) 0.0236(19) 0.0197(17) -0.0011(15) 0.0082(15) -0.0010(16)
C21 0.0248(18) 0.0262(19) 0.0221(16) -0.0021(16) 0.0130(15) -0.0004(17)
C15 0.026(2) 0.031(2) 0.037(2) 0.0021(18) 0.0051(18) -0.0084(17)
C7 0.062(3) 0.033(2) 0.052(3) -0.005(2) 0.050(3) -0.002(2)
C6 0.055(3) 0.041(3) 0.043(2) 0.013(2) 0.035(2) 0.006(2)
C19 0.036(2) 0.047(3) 0.030(2) -0.0153(19) 0.0173(19) -0.023(2)
C16 0.030(2) 0.043(3) 0.058(3) 0.020(2) 0.005(2) -0.005(2)
C17 0.054(3) 0.059(3) 0.0203(19) 0.001(2) 0.007(2) -0.026(3)
C18 0.045(3) 0.071(4) 0.031(2) -0.009(2) 0.017(2) -0.026(3)
C23 0.050(4) 0.058(4) 0.060(3) -0.020(3) 0.016(3) 0.003(3)
N7 0.058(4) 0.104(5) 0.156(8) -0.043(6) -0.002(4) 0.021(4)
C22 0.061(4) 0.068(4) 0.072(4) 0.008(4) 0.025(3) 0.020(3)

loop_
_atom_type_symbol
_atom_type_description
_atom_type_scat_dispersion_real
_atom_type_scat_dispersion_imag
_atom_type_scat_source
C C 0.0181 0.0091 'International Tables Vol C Tables 4.2.6.8 and 6.1.1.4'
H H 0.0000 0.0000 'International Tables Vol C Tables 4.2.6.8 and 6.1.1.4'
N N 0.0311 0.0180 'International Tables Vol C Tables 4.2.6.8 and 6.1.1.4'
Ni Ni -3.0029 0.5091 'International Tables Vol C Tables 4.2.6.8 and 6.1.1.4'
O O 0.0492 0.0322 'International Tables Vol C Tables 4.2.6.8 and 6.1.1.4'
S S 0.3331 0.5567 'International Tables Vol C Tables 4.2.6.8 and 6.1.1.4'

loop_
_geom_angle_atom_site_label_1
_geom_angle_atom_site_label_2
_geom_angle_atom_site_label_3
_geom_angle
_geom_angle_site_symmetry_1
_geom_angle_site_symmetry_3
_geom_angle_publ_flag
S2 Ni1 S1 83.87(4) . . ?
N1 Ni1 S1 88.69(9) . . ?
N1 Ni1 S2 167.32(9) . . ?
N1 Ni1 N2 99.32(12) . . ?
N2 Ni1 S1 166.79(9) . . ?
N2 Ni1 S2 89.97(9) . . ?
S1 Ni2 S2 107.64(4) . 2_746 ?
N3 Ni2 S1 109.37(12) . . ?
N3 Ni2 S2 111.00(11) . 2_746 ?
N3 Ni2 N4 131.16(15) . . ?
N4 Ni2 S1 100.09(10) . . ?
N4 Ni2 S2 95.24(10) . 2_746 ?
Ni1 S1 Ni2 102.71(4) . . ?
C1 S1 Ni1 100.19(13) . . ?
C1 S1 Ni2 109.47(13) . . ?
Ni1 S2 Ni2 99.65(4) . 2_756 ?
C21 S2 Ni1 100.22(12) . . ?
C21 S2 Ni2 109.04(14) . 2_756 ?
C3 N1 Ni1 112.4(2) . . ?
C2 N1 Ni1 104.9(2) . . ?
C2 N1 C3 110.3(3) . . ?
C2 N1 C10 106.0(3) . . ?
C10 N1 Ni1 111.6(2) . . ?
C10 N1 C3 111.2(3) . . ?
C12 N2 Ni1 115.3(2) . . ?
C12 N2 C20 106.5(3) . . ?
C12 N2 C13 112.2(3) . . ?
C20 N2 Ni1 111.5(2) . . ?
C20 N2 C13 110.2(3) . . ?
C13 N2 Ni1 101.2(2) . . ?
N6 N5 N4 176.4(4) . . ?
O1 N3 Ni2 161.3(3) . . ?
N5 N4 Ni2 122.9(3) . . ?
C9 C4 C3 120.2(3) . . ?
C5 C4 C3 121.3(3) . . ?
C5 C4 C9 118.5(3) . . ?
N1 C3 C4 114.7(3) . . ?
N1 C3 H3A 108.6 . . ?
N1 C3 H3B 108.6 . . ?
C4 C3 H3A 108.6 . . ?
C4 C3 H3B 108.6 . . ?
H3A C3 H3B 107.6 . . ?
N2 C12 H12A 108.4 . . ?
N2 C12 H12B 108.4 . . ?
N2 C12 C11 115.5(3) . . ?
H12A C12 H12B 107.5 . . ?
C11 C12 H12A 108.4 . . ?
C11 C12 H12B 108.4 . . ?
N2 C20 H20A 109.1 . . ?
N2 C20 H20B 109.1 . . ?
N2 C20 C21 112.6(3) . . ?
H20A C20 H20B 107.8 . . ?
C21 C20 H20A 109.1 . . ?
C21 C20 H20B 109.1 . . ?
N2 C13 H13A 107.9 . . ?
N2 C13 H13B 107.9 . . ?
H13A C13 H13B 107.2 . . ?
C14 C13 N2 117.5(3) . . ?
C14 C13 H13A 107.9 . . ?
C14 C13 H13B 107.9 . . ?
C15 C14 C13 121.7(4) . . ?
C15 C14 C19 119.6(4) . . ?
C19 C14 C13 118.5(4) . . ?
N1 C2 H2A 109.2 . . ?
N1 C2 H2B 109.2 . . ?
N1 C2 C1 111.9(3) . . ?
H2A C2 H2B 107.9 . . ?
C1 C2 H2A 109.2 . . ?
C1 C2 H2B 109.2 . . ?
C4 C9 H9 119.8 . . ?
C8 C9 C4 120.3(4) . . ?
C8 C9 H9 119.8 . . ?
N1 C10 H10A 108.6 . . ?
N1 C10 H10B 108.6 . . ?
N1 C10 C11 114.8(3) . . ?
H10A C10 H10B 107.6 . . ?
C11 C10 H10A 108.6 . . ?
C11 C10 H10B 108.6 . . ?
C12 C11 C10 113.5(3) . . ?
C12 C11 H11A 108.9 . . ?
C12 C11 H11B 108.9 . . ?
C10 C11 H11A 108.9 . . ?
C10 C11 H11B 108.9 . . ?
H11A C11 H11B 107.7 . . ?
C9 C8 H8 119.7 . . ?
C7 C8 C9 120.5(4) . . ?
C7 C8 H8 119.7 . . ?
C4 C5 H5 119.5 . . ?
C4 C5 C6 121.0(4) . . ?
C6 C5 H5 119.5 . . ?
S1 C1 H1A 110.2 . . ?
S1 C1 H1B 110.2 . . ?
C2 C1 S1 107.7(2) . . ?
C2 C1 H1A 110.2 . . ?
C2 C1 H1B 110.2 . . ?
H1A C1 H1B 108.5 . . ?
S2 C21 H21A 110.0 . . ?
S2 C21 H21B 110.0 . . ?
C20 C21 S2 108.7(2) . . ?
C20 C21 H21A 110.0 . . ?
C20 C21 H21B 110.0 . . ?
H21A C21 H21B 108.3 . . ?
C14 C15 H15 120.8 . . ?
C14 C15 C16 118.4(5) . . ?
C16 C15 H15 120.8 . . ?
C8 C7 H7 120.2 . . ?
C6 C7 C8 119.5(4) . . ?
C6 C7 H7 120.2 . . ?
C5 C6 H6 120.0 . . ?
C7 C6 C5 120.0(4) . . ?
C7 C6 H6 120.0 . . ?
C14 C19 H19 119.2 . . ?
C18 C19 C14 121.5(5) . . ?
C18 C19 H19 119.2 . . ?
C15 C16 H16 120.1 . . ?
C17 C16 C15 119.9(5) . . ?
C17 C16 H16 120.1 . . ?
C16 C17 H17 119.3 . . ?
C18 C17 C16 121.5(4) . . ?
C18 C17 H17 119.3 . . ?
C19 C18 H18 120.5 . . ?
C17 C18 C19 119.0(5) . . ?
C17 C18 H18 120.5 . . ?
N7 C23 C22 177.3(9) . . ?
C23 C22 H22A 109.5 . . ?
C23 C22 H22B 109.5 . . ?
C23 C22 H22C 109.5 . . ?
H22A C22 H22B 109.5 . . ?
H22A C22 H22C 109.5 . . ?
H22B C22 H22C 109.5 . . ?

loop_
_geom_bond_atom_site_label_1
_geom_bond_atom_site_label_2
_geom_bond_distance
_geom_bond_site_symmetry_2
_geom_bond_publ_flag
Ni1 S1 2.1715(10) . ?
Ni1 S2 2.1597(10) . ?
Ni1 N1 1.997(3) . ?
Ni1 N2 2.012(3) . ?
Ni2 S1 2.3185(10) . ?
Ni2 S2 2.3272(10) 2_746 ?
Ni2 N3 1.659(3) . ?
Ni2 N4 2.024(3) . ?
S1 C1 1.824(4) . ?
S2 C21 1.824(4) . ?
O1 N3 1.179(4) . ?
N1 C3 1.521(4) . ?
N1 C2 1.497(4) . ?
N1 C10 1.504(4) . ?
N2 C12 1.493(4) . ?
N2 C20 1.505(4) . ?
N2 C13 1.507(4) . ?
N5 N4 1.195(5) . ?
N5 N6 1.162(5) . ?
C4 C3 1.523(5) . ?
C4 C9 1.393(5) . ?
C4 C5 1.385(6) . ?
C3 H3A 0.9900 . ?
C3 H3B 0.9900 . ?
C12 H12A 0.9900 . ?
C12 H12B 0.9900 . ?
C12 C11 1.511(5) . ?
C20 H20A 0.9900 . ?
C20 H20B 0.9900 . ?
C20 C21 1.506(5) . ?
C13 H13A 0.9900 . ?
C13 H13B 0.9900 . ?
C13 C14 1.507(5) . ?
C14 C15 1.383(6) . ?
C14 C19 1.398(6) . ?
C2 H2A 0.9900 . ?
C2 H2B 0.9900 . ?
C2 C1 1.516(5) . ?
C9 H9 0.9500 . ?
C9 C8 1.391(6) . ?
C10 H10A 0.9900 . ?
C10 H10B 0.9900 . ?
C10 C11 1.517(5) . ?
C11 H11A 0.9900 . ?
C11 H11B 0.9900 . ?
C8 H8 0.9500 . ?
C8 C7 1.382(7) . ?
C5 H5 0.9500 . ?
C5 C6 1.394(6) . ?
C1 H1A 0.9900 . ?
C1 H1B 0.9900 . ?
C21 H21A 0.9900 . ?
C21 H21B 0.9900 . ?
C15 H15 0.9500 . ?
C15 C16 1.411(7) . ?
C7 H7 0.9500 . ?
C7 C6 1.378(7) . ?
C6 H6 0.9500 . ?
C19 H19 0.9500 . ?
C19 C18 1.374(7) . ?
C16 H16 0.9500 . ?
C16 C17 1.391(9) . ?
C17 H17 0.9500 . ?
C17 C18 1.353(8) . ?
C18 H18 0.9500 . ?
C23 N7 1.105(9) . ?
C23 C22 1.443(8) . ?
C22 H22A 0.9800 . ?
C22 H22B 0.9800 . ?
C22 H22C 0.9800 . ?

loop_
_geom_torsion_atom_site_label_1
_geom_torsion_atom_site_label_2
_geom_torsion_atom_site_label_3
_geom_torsion_atom_site_label_4
_geom_torsion
_geom_torsion_site_symmetry_1
_geom_torsion_site_symmetry_2
_geom_torsion_site_symmetry_3
_geom_torsion_site_symmetry_4
_geom_torsion_publ_flag
Ni1 S1 C1 C2 -12.9(3) . . . . ?
Ni1 S2 C21 C20 29.9(3) . . . . ?
Ni1 N1 C3 C4 172.5(2) . . . . ?
Ni1 N1 C2 C1 -57.9(3) . . . . ?
Ni1 N1 C10 C11 58.6(3) . . . . ?
Ni1 N2 C12 C11 -49.4(4) . . . . ?
Ni1 N2 C20 C21 39.7(3) . . . . ?
Ni1 N2 C13 C14 -165.8(3) . . . . ?
Ni2 S1 C1 C2 -120.4(2) . . . . ?
Ni2 S2 C21 C20 -74.1(3) 2_756 . . . ?
S1 Ni2 N3 O1 47.6(10) . . . . ?
S2 Ni2 N3 O1 -71.0(10) 2_746 . . . ?
N1 C2 C1 S1 46.0(3) . . . . ?
N1 C10 C11 C12 -71.7(4) . . . . ?
N2 C12 C11 C10 65.3(4) . . . . ?
N2 C20 C21 S2 -46.1(4) . . . . ?
N2 C13 C14 C15 -81.8(4) . . . . ?
N2 C13 C14 C19 102.3(4) . . . . ?
N4 Ni2 N3 O1 171.2(9) . . . . ?
C4 C9 C8 C7 0.3(6) . . . . ?
C4 C5 C6 C7 1.3(7) . . . . ?
C3 N1 C2 C1 63.4(4) . . . . ?
C3 N1 C10 C11 -67.8(4) . . . . ?
C3 C4 C9 C8 -178.1(4) . . . . ?
C3 C4 C5 C6 177.4(4) . . . . ?
C12 N2 C20 C21 166.3(3) . . . . ?
C12 N2 C13 C14 70.8(4) . . . . ?
C20 N2 C12 C11 -173.6(3) . . . . ?
C20 N2 C13 C14 -47.7(4) . . . . ?
C13 N2 C12 C11 65.7(4) . . . . ?
C13 N2 C20 C21 -71.8(4) . . . . ?
C13 C14 C15 C16 -179.2(4) . . . . ?
C13 C14 C19 C18 177.6(4) . . . . ?
C14 C15 C16 C17 2.3(7) . . . . ?
C14 C19 C18 C17 1.4(7) . . . . ?
C2 N1 C3 C4 55.8(4) . . . . ?
C2 N1 C10 C11 172.3(3) . . . . ?
C9 C4 C3 N1 86.4(4) . . . . ?
C9 C4 C5 C6 -4.1(6) . . . . ?
C9 C8 C7 C6 -3.2(7) . . . . ?
C10 N1 C3 C4 -61.5(4) . . . . ?
C10 N1 C2 C1 -176.1(3) . . . . ?
C8 C7 C6 C5 2.4(8) . . . . ?
C5 C4 C3 N1 -95.1(4) . . . . ?
C5 C4 C9 C8 3.3(6) . . . . ?
C15 C14 C19 C18 1.6(6) . . . . ?
C15 C16 C17 C18 0.7(8) . . . . ?
C19 C14 C15 C16 -3.4(6) . . . . ?
C16 C17 C18 C19 -2.6(8) . . . . ?

loop_
_twin_individual_id
_twin_individual_mass_fraction_refined
1 0.99(2)
2 0.01(2)
